data_1546401
loop_
_publ_author_name
'Landmann, Johannes'
'Hennig, Philipp T.'
'Ignat'ev, Nikolai'
'Finze, Maik'

_publ_section_title
;
 Borylation of Fluorinated Arenes with the Boron-centred Nucleophile
 B(CN)32&#x2212; -- a Unique Entry to Aryltricyanoborates
;
_journal_name_full 'Chem. Sci.'
_journal_paper_doi 10.1039/C7SC02249B
_journal_year 2017
_chemical_formula_moiety 'C56 H32 B4 F28 K4 N12 O4'
_chemical_formula_sum 'C56 H32 B4 F28 K4 N12 O4'
_chemical_formula_weight 1668.57
_space_group_crystal_system monoclinic
_space_group_IT_number 14
_space_group_name_Hall '-P 2ybc'
_space_group_name_H-M_alt 'P 1 21/c 1'
_symmetry_space_group_name_Hall '-P 2ybc'
_symmetry_space_group_name_H-M 'P 1 21/c 1'
_atom_sites_solution_hydrogens geom
_atom_sites_solution_primary iterative
_atom_sites_solution_secondary difmap
_audit_creation_method SHELXL-2014/7
_audit_update_record
;
2017-05-09 deposited with the CCDC.
2017-06-26 downloaded from the CCDC.
;
_cell_angle_alpha 90
_cell_angle_beta 92.820(3)
_cell_angle_gamma 90
_cell_formula_units_Z 4
_cell_length_a 12.5972(7)
_cell_length_b 32.4417(17)
_cell_length_c 16.9137(9)
_cell_measurement_reflns_used 5499
_cell_measurement_temperature 100(2)
_cell_measurement_theta_max 20.40
_cell_measurement_theta_min 2.23
_cell_volume 6903.8(6)
_computing_cell_refinement 'Saint+ ver. V8.34A (Bruker AXS)'
_computing_data_collection 'APEX2 ver. 2014.9 (Bruker AXS)'
_computing_data_reduction 'Saint+ ver. V8.34A (Bruker AXS)'
_computing_molecular_graphics 'ShelXLe (Huebschle et all, 2011)'
_computing_publication_material 'SHELXL-2014/7 (Sheldrick, 2014)'
_computing_structure_refinement 'SHELXL-2014/7 (Sheldrick, 2014)'
_computing_structure_solution 'SHELXT (Sheldrick, 2014)'
_diffrn_ambient_temperature 100(2)
_diffrn_detector 'CCD area detector (Apex2)'
_diffrn_measured_fraction_theta_full 1.000
_diffrn_measured_fraction_theta_max 1.000
_diffrn_measurement_device_type 'Bruker X8-APEX II'
_diffrn_measurement_method '\f and \w scans'
_diffrn_radiation_monochromator 'multi-layer mirror'
_diffrn_radiation_type MoK\a
_diffrn_radiation_wavelength 0.71073
_diffrn_reflns_av_R_equivalents 0.1395
_diffrn_reflns_av_unetI/netI 0.1150
_diffrn_reflns_Laue_measured_fraction_full 1.000
_diffrn_reflns_Laue_measured_fraction_max 1.000
_diffrn_reflns_limit_h_max 15
_diffrn_reflns_limit_h_min -15
_diffrn_reflns_limit_k_max 40
_diffrn_reflns_limit_k_min -40
_diffrn_reflns_limit_l_max 21
_diffrn_reflns_limit_l_min -21
_diffrn_reflns_number 89364
_diffrn_reflns_point_group_measured_fraction_full 1.000
_diffrn_reflns_point_group_measured_fraction_max 1.000
_diffrn_reflns_theta_full 26.000
_diffrn_reflns_theta_max 26.372
_diffrn_reflns_theta_min 1.255
_diffrn_source 'rotating-anode (Nonius FR-591)'
_exptl_absorpt_coefficient_mu 0.388
_exptl_absorpt_correction_T_max 0.7453
_exptl_absorpt_correction_T_min 0.6438
_exptl_absorpt_correction_type multi-scan
_exptl_absorpt_process_details 'SadAbs 2014/5 (Bruker AXS)'
_exptl_crystal_colour colourless
_exptl_crystal_density_diffrn 1.605
_exptl_crystal_description block
_exptl_crystal_F_000 3328
_exptl_crystal_size_max 0.280
_exptl_crystal_size_mid 0.240
_exptl_crystal_size_min 0.120
_refine_diff_density_max 0.544
_refine_diff_density_min -0.435
_refine_diff_density_rms 0.082
_refine_ls_extinction_method none
_refine_ls_goodness_of_fit_ref 1.009
_refine_ls_hydrogen_treatment constr
_refine_ls_matrix_type full
_refine_ls_number_parameters 1047
_refine_ls_number_reflns 14119
_refine_ls_number_restraints 218
_refine_ls_restrained_S_all 1.004
_refine_ls_R_factor_all 0.1433
_refine_ls_R_factor_gt 0.0552
_refine_ls_shift/su_max 0.001
_refine_ls_shift/su_mean 0.000
_refine_ls_structure_factor_coef Fsqd
_refine_ls_weighting_details 'w=1/[\s^2^(Fo^2^)+(0.0401P)^2^+4.4553P] where P=(Fo^2^+2Fc^2^)/3'
_refine_ls_weighting_scheme calc
_refine_ls_wR_factor_gt 0.0998
_refine_ls_wR_factor_ref 0.1311
_reflns_Friedel_coverage 0.000
_reflns_number_gt 7469
_reflns_number_total 14119
_reflns_threshold_expression 'I > 2\s(I)'
_cod_data_source_file c7sc02249b2.cif
_cod_data_source_block JL021_JL_KB7thf
_cod_database_code 1546401
_shelx_shelxl_version_number 2014/7
_shelx_space_group_comment
;
The symmetry employed for this shelxl refinement is uniquely defined
by the following loop, which should always be used as a source of
symmetry information in preference to the above space-group names.
They are only intended as comments.
;
_shelx_estimated_absorpt_t_min 0.899
_shelx_estimated_absorpt_t_max 0.955

loop_
_space_group_symop_operation_xyz
'x, y, z'
'-x, y+1/2, -z+1/2'
'-x, -y, -z'
'x, -y-1/2, z-1/2'

loop_
_atom_site_label
_atom_site_type_symbol
_atom_site_fract_x
_atom_site_fract_y
_atom_site_fract_z
_atom_site_U_iso_or_equiv
_atom_site_adp_type
_atom_site_occupancy
_atom_site_site_symmetry_order
_atom_site_calc_flag
_atom_site_refinement_flags_posn
_atom_site_refinement_flags_adp
_atom_site_refinement_flags_occupancy
_atom_site_disorder_assembly
_atom_site_disorder_group
O1A O -0.4861(2) 0.16994(8) 0.23061(15) 0.0333(7) Uani 0.478(11) 1 d D . P A -1
C61 C -0.5681(3) 0.16812(12) 0.1684(2) 0.0337(9) Uani 0.478(11) 1 d D U P A -1
H61A H -0.5603 0.1916 0.1317 0.040 Uiso 0.478(11) 1 calc R U P A -1
H61B H -0.6387 0.1703 0.1914 0.040 Uiso 0.478(11) 1 calc R U P A -1
C62 C -0.5607(10) 0.1279(3) 0.1236(6) 0.0370(14) Uani 0.478(11) 1 d D U P A -1
H62A H -0.5188 0.1310 0.0759 0.044 Uiso 0.478(11) 1 calc R U P A -1
H62B H -0.6318 0.1167 0.1082 0.044 Uiso 0.478(11) 1 calc R U P A -1
C63 C -0.5032(10) 0.1016(3) 0.1866(6) 0.0407(14) Uani 0.478(11) 1 d D U P A -1
H63A H -0.5535 0.0900 0.2239 0.049 Uiso 0.478(11) 1 calc R U P A -1
H63B H -0.4638 0.0788 0.1625 0.049 Uiso 0.478(11) 1 calc R U P A -1
C64 C -0.4278(15) 0.1321(4) 0.2278(13) 0.0410(16) Uani 0.478(11) 1 d D U P A -1
H64A H -0.4066 0.1225 0.2818 0.049 Uiso 0.478(11) 1 calc R U P A -1
H64B H -0.3630 0.1357 0.1976 0.049 Uiso 0.478(11) 1 calc R U P A -1
O1B O -0.4861(2) 0.16994(8) 0.23061(15) 0.0333(7) Uani 0.522(11) 1 d D . P A -2
C71 C -0.5681(3) 0.16812(12) 0.1684(2) 0.0337(9) Uani 0.522(11) 1 d D U P A -2
H71A H -0.5506 0.1860 0.1235 0.040 Uiso 0.522(11) 1 calc R U P A -2
H71B H -0.6375 0.1767 0.1880 0.040 Uiso 0.522(11) 1 calc R U P A -2
C72 C -0.5702(8) 0.1233(2) 0.1443(7) 0.0382(14) Uani 0.522(11) 1 d D U P A -2
H72A H -0.5928 0.1203 0.0877 0.046 Uiso 0.522(11) 1 calc R U P A -2
H72B H -0.6194 0.1074 0.1765 0.046 Uiso 0.522(11) 1 calc R U P A -2
C73 C -0.4564(8) 0.1086(3) 0.1594(6) 0.0396(14) Uani 0.522(11) 1 d D U P A -2
H73A H -0.4527 0.0785 0.1681 0.047 Uiso 0.522(11) 1 calc R U P A -2
H73B H -0.4111 0.1163 0.1155 0.047 Uiso 0.522(11) 1 calc R U P A -2
C74 C -0.4265(15) 0.1324(4) 0.2345(11) 0.0415(16) Uani 0.522(11) 1 d D U P A -2
H74A H -0.4443 0.1163 0.2817 0.050 Uiso 0.522(11) 1 calc R U P A -2
H74B H -0.3493 0.1384 0.2378 0.050 Uiso 0.522(11) 1 calc R U P A -2
O2 O -0.5289(3) 0.12764(10) 0.42398(19) 0.0511(9) Uani 1 1 d . . . . .
C67 C -0.4702(5) 0.07307(17) 0.5050(3) 0.0688(18) Uani 1 1 d . . . . .
H67A H -0.4126 0.0595 0.4769 0.083 Uiso 1 1 calc R U . . .
H67B H -0.4646 0.0652 0.5616 0.083 Uiso 1 1 calc R U . . .
O3A O 0.8595(17) 0.3830(8) 0.2458(17) 0.035(3) Uani 0.165(5) 1 d D U P B -3
C50 C 0.759(2) 0.4019(10) 0.2252(15) 0.046(2) Uani 0.165(5) 1 d D U P B -3
H50A H 0.7446 0.4246 0.2622 0.055 Uiso 0.165(5) 1 calc R U P B -3
H50B H 0.7008 0.3814 0.2271 0.055 Uiso 0.165(5) 1 calc R U P B -3
C51 C 0.767(2) 0.4183(10) 0.1415(15) 0.0449(15) Uani 0.165(5) 1 d D U P B -3
H51A H 0.7465 0.4477 0.1375 0.054 Uiso 0.165(5) 1 calc R U P B -3
H51B H 0.7239 0.4020 0.1024 0.054 Uiso 0.165(5) 1 calc R U P B -3
C52 C 0.886(2) 0.4122(12) 0.1324(16) 0.0437(18) Uani 0.165(5) 1 d D U P B -3
H52A H 0.8995 0.3860 0.1048 0.052 Uiso 0.165(5) 1 calc R U P B -3
H52B H 0.9156 0.4352 0.1021 0.052 Uiso 0.165(5) 1 calc R U P B -3
C53 C 0.934(2) 0.4113(9) 0.2166(15) 0.045(2) Uani 0.165(5) 1 d D U P B -3
H53A H 1.0075 0.4005 0.2196 0.054 Uiso 0.165(5) 1 calc R U P B -3
H53B H 0.9315 0.4385 0.2429 0.054 Uiso 0.165(5) 1 calc R U P B -3
O3B O 0.8937(3) 0.39145(13) 0.2300(3) 0.0348(11) Uani 0.835(5) 1 d D U P B -4
C55 C 0.8081(5) 0.41583(18) 0.2563(4) 0.0492(14) Uani 0.835(5) 1 d D U P B -4
H55A H 0.8310 0.4318 0.3040 0.059 Uiso 0.835(5) 1 calc R U P B -4
H55B H 0.7475 0.3981 0.2693 0.059 Uiso 0.835(5) 1 calc R U P B -4
C56 C 0.7768(4) 0.44436(17) 0.1889(3) 0.0464(13) Uani 0.835(5) 1 d D U P B -4
H56A H 0.8126 0.4714 0.1953 0.056 Uiso 0.835(5) 1 calc R U P B -4
H56B H 0.6989 0.4487 0.1849 0.056 Uiso 0.835(5) 1 calc R U P B -4
C57 C 0.8141(5) 0.42167(18) 0.1174(3) 0.0452(13) Uani 0.835(5) 1 d D U P B -4
H57A H 0.7617 0.4008 0.0982 0.054 Uiso 0.835(5) 1 calc R U P B -4
H57B H 0.8285 0.4409 0.0737 0.054 Uiso 0.835(5) 1 calc R U P B -4
C58 C 0.9147(5) 0.40189(19) 0.1508(3) 0.0404(13) Uani 0.835(5) 1 d D U P B -4
H58A H 0.9318 0.3769 0.1202 0.048 Uiso 0.835(5) 1 calc R U P B -4
H58B H 0.9751 0.4213 0.1495 0.048 Uiso 0.835(5) 1 calc R U P B -4
K1 K -0.56877(6) 0.20339(3) 0.36797(5) 0.0233(2) Uani 1 1 d . . . . .
N1 N -0.3506(3) 0.21016(10) 0.3933(2) 0.0319(9) Uani 1 1 d . . . . .
C1 C 0.5262(3) 0.40866(12) 0.4075(2) 0.0254(9) Uani 1 1 d . . . . .
B1 B 0.5890(3) 0.33114(13) 0.4336(2) 0.0198(10) Uani 1 1 d . . . . .
F1 F -0.2400(2) 0.12451(8) 0.3891(2) 0.0703(10) Uani 1 1 d . . . . .
B2 B 0.3144(3) 0.19060(14) 0.6690(2) 0.0200(10) Uani 1 1 d . . . . .
N2 N -0.1838(3) 0.20246(11) 0.6288(2) 0.0335(9) Uani 1 1 d . . . . .
F2 F -0.1352(2) 0.05771(9) 0.3641(2) 0.0793(10) Uani 1 1 d . . . . .
K2 K 0.67599(6) 0.26497(3) 0.72357(5) 0.0239(2) Uani 1 1 d . . . . .
C3 C 0.9610(3) 0.29603(12) 0.7374(2) 0.0217(9) Uani 1 1 d . . . . .
N3 N -0.0458(3) 0.26865(10) 0.42593(18) 0.0266(8) Uani 1 1 d . . . . .
B3 B 1.0571(4) 0.32429(13) 0.7127(2) 0.0211(10) Uani 1 1 d . . . . .
K3 K 1.17748(6) 0.27031(2) 0.42339(5) 0.02010(19) Uani 1 1 d . . . . .
F3 F 0.0316(2) 0.01664(9) 0.37641(19) 0.0708(9) Uani 1 1 d . . . . .
B4 B -0.1557(3) 0.20084(14) 0.4689(2) 0.0210(10) Uani 1 1 d . . . . .
N4 N 0.3171(2) 0.21269(10) 0.51290(18) 0.0264(8) Uani 1 1 d . . . . .
K4 K 0.93101(6) 0.31226(2) 0.27713(5) 0.0213(2) Uani 1 1 d . . . . .
O4 O 1.08686(19) 0.34848(7) 0.38232(14) 0.0230(6) Uani 1 1 d . . . . .
F4 F 0.1203(3) 0.03161(10) 0.48228(18) 0.1013(14) Uani 1 1 d . . . . .
C4 C 0.6309(3) 0.31060(12) 0.5143(2) 0.0223(9) Uani 1 1 d . . . . .
F5 F 0.1694(2) 0.05228(9) 0.37179(19) 0.0678(9) Uani 1 1 d . . . . .
N5 N 0.1380(3) 0.21614(10) 0.74373(19) 0.0259(8) Uani 1 1 d . . . . .
C5 C 0.3119(3) 0.20372(11) 0.5778(2) 0.0195(8) Uani 1 1 d . . . . .
F6 F 0.1739(2) 0.11789(8) 0.48003(15) 0.0505(7) Uani 1 1 d . . . . .
N6 N 0.4698(3) 0.23660(10) 0.74333(19) 0.0285(8) Uani 1 1 d . . . . .
C6 C -0.2688(3) 0.20495(11) 0.4251(2) 0.0222(9) Uani 1 1 d . . . . .
F7 F 0.06601(18) 0.18609(7) 0.50509(15) 0.0436(7) Uani 1 1 d . . . . .
N7 N 0.7178(2) 0.30578(10) 0.31801(19) 0.0246(8) Uani 1 1 d . . . . .
C7 C -0.1723(3) 0.20222(12) 0.5626(2) 0.0225(9) Uani 1 1 d . . . . .
C8 C -0.0905(3) 0.24064(12) 0.4454(2) 0.0208(9) Uani 1 1 d . . . . .
N8 N 0.3871(3) 0.30095(10) 0.40948(19) 0.0301(8) Uani 1 1 d . . . . .
C9 C -0.0926(3) 0.15905(12) 0.4485(2) 0.0220(9) Uani 1 1 d . . . . .
N9 N 0.6570(3) 0.29550(11) 0.5728(2) 0.0365(9) Uani 1 1 d . . . . .
F11 F 0.14781(18) 0.13116(7) 0.64117(14) 0.0374(6) Uani 1 1 d . . . . .
N11 N 0.8927(3) 0.27619(10) 0.7573(2) 0.0302(8) Uani 1 1 d . . . . .
C11 C -0.0819(4) 0.08868(13) 0.4004(3) 0.0420(12) Uani 1 1 d . . . . .
F12 F 0.16452(19) 0.05015(7) 0.64672(15) 0.0469(7) Uani 1 1 d . . . . .
N12 N 1.2121(3) 0.31103(10) 0.82881(19) 0.0298(8) Uani 1 1 d . . . . .
C12 C 0.0230(4) 0.08493(13) 0.4230(2) 0.0327(11) Uani 1 1 d . . . . .
F13 F 0.3200(2) -0.00704(8) 0.61315(17) 0.0646(9) Uani 1 1 d . . . . .
C13 C 0.0704(3) 0.11914(14) 0.4574(2) 0.0326(11) Uani 1 1 d . . . . .
C15 C 0.0854(4) 0.04600(15) 0.4151(3) 0.0462(13) Uani 1 1 d . . . . .
F15 F 0.4505(3) -0.00664(8) 0.6974(2) 0.0776(10) Uani 1 1 d . . . . .
C14 C 0.0140(3) 0.15446(12) 0.4695(2) 0.0248(9) Uani 1 1 d . . . . .
F14 F 0.2929(3) -0.00929(8) 0.73590(17) 0.0678(9) Uani 1 1 d . . . . .
F16 F 0.5269(2) 0.06373(7) 0.72433(16) 0.0508(7) Uani 1 1 d . . . . .
C16 C 0.2082(3) 0.20577(11) 0.7096(2) 0.0207(9) Uani 1 1 d . . . . .
F17 F 0.51077(18) 0.14315(7) 0.71585(16) 0.0449(7) Uani 1 1 d . . . . .
C17 C 0.4072(3) 0.21631(12) 0.7120(2) 0.0202(9) Uani 1 1 d . . . . .
C18 C 0.3279(3) 0.14141(11) 0.6777(2) 0.0204(9) Uani 1 1 d . . . . .
C19 C 0.4216(3) 0.12136(12) 0.6983(2) 0.0287(10) Uani 1 1 d . . . . .
C20 C 0.4307(3) 0.07920(13) 0.7020(2) 0.0324(10) Uani 1 1 d . . . . .
C21 C 0.3467(4) 0.05366(12) 0.6844(2) 0.0301(10) Uani 1 1 d . . . . .
F21 F 0.42950(17) 0.39563(7) 0.38120(14) 0.0386(6) Uani 1 1 d . . . . .
C22 C 0.2518(3) 0.07300(13) 0.6637(2) 0.0298(10) Uani 1 1 d . . . . .
F22 F 0.4665(2) 0.47489(7) 0.37585(15) 0.0488(7) Uani 1 1 d . . . . .
C23 C 0.2438(3) 0.11490(12) 0.6614(2) 0.0249(9) Uani 1 1 d . . . . .
F23 F 0.5877(3) 0.53360(8) 0.45709(18) 0.0708(10) Uani 1 1 d . . . . .
C24 C 0.3525(4) 0.00778(14) 0.6833(3) 0.0433(12) Uani 1 1 d . . . . .
F24 F 0.6447(2) 0.52341(7) 0.34163(16) 0.0491(7) Uani 1 1 d . . . . .
C28 C 0.5448(3) 0.45014(13) 0.4041(2) 0.0311(10) Uani 1 1 d . . . . .
C27 C 0.6011(3) 0.38079(11) 0.4347(2) 0.0206(9) Uani 1 1 d . . . . .
F27 F 0.77831(17) 0.37349(7) 0.48410(14) 0.0353(6) Uani 1 1 d . . . . .
C26 C 0.4698(3) 0.31482(12) 0.4179(2) 0.0214(9) Uani 1 1 d . . . . .
F26 F 0.81762(19) 0.45223(7) 0.47608(15) 0.0450(7) Uani 1 1 d . . . . .
C25 C 0.6610(3) 0.31495(11) 0.3655(2) 0.0187(8) Uani 1 1 d . . . . .
F25 F 0.7546(2) 0.52471(8) 0.44315(16) 0.0595(8) Uani 1 1 d . . . . .
C29 C 0.6418(4) 0.46680(12) 0.4270(2) 0.0309(10) Uani 1 1 d . . . . .
C10 C -0.1367(3) 0.12455(13) 0.4127(3) 0.0356(11) Uani 1 1 d . . . . .
N10 N 1.1397(3) 0.29666(10) 0.5759(2) 0.0349(9) Uani 1 1 d . . . . .
C30 C 0.7189(3) 0.43954(13) 0.4544(2) 0.0296(10) Uani 1 1 d . . . . .
C31 C 0.6977(3) 0.39814(12) 0.4583(2) 0.0247(9) Uani 1 1 d . . . . .
F31 F 0.84130(18) 0.35368(7) 0.66374(15) 0.0430(7) Uani 1 1 d . . . . .
C32 C 0.6584(4) 0.51242(14) 0.4177(3) 0.0448(13) Uani 1 1 d . . . . .
F32 F 0.7829(2) 0.42905(7) 0.63897(16) 0.0489(7) Uani 1 1 d . . . . .
C33 C 1.1042(3) 0.30737(12) 0.6333(2) 0.0241(9) Uani 1 1 d . . . . .
F33 F 0.8297(3) 0.50476(8) 0.62747(18) 0.0656(9) Uani 1 1 d . . . . .
C34 C 1.1475(3) 0.31842(12) 0.7810(2) 0.0223(9) Uani 1 1 d . . . . .
F34 F 0.9884(3) 0.51295(8) 0.59408(18) 0.0734(10) Uani 1 1 d . . . . .
C35 C 1.0192(3) 0.37161(11) 0.6995(2) 0.0200(9) Uani 1 1 d . . . . .
F35 F 0.9500(3) 0.52227(8) 0.71421(18) 0.0765(10) Uani 1 1 d . . . . .
C36 C 0.9166(3) 0.38280(12) 0.6753(2) 0.0278(10) Uani 1 1 d . . . . .
F36 F 1.1328(2) 0.47384(7) 0.70062(16) 0.0511(7) Uani 1 1 d . . . . .
C37 C 0.8853(3) 0.42253(13) 0.6611(2) 0.0325(11) Uani 1 1 d . . . . .
F37 F 1.19178(19) 0.39689(7) 0.72596(15) 0.0423(7) Uani 1 1 d . . . . .
C38 C 0.9562(4) 0.45449(12) 0.6686(2) 0.0323(11) Uani 1 1 d . . . . .
C39 C 1.0591(4) 0.44405(12) 0.6920(2) 0.0333(11) Uani 1 1 d . . . . .
C40 C 1.0886(3) 0.40432(12) 0.7062(2) 0.0266(10) Uani 1 1 d . . . . .
C41 C 0.9308(5) 0.49851(15) 0.6520(3) 0.0508(14) Uani 1 1 d . . . . .
C80 C 1.0239(3) 0.37008(12) 0.4377(2) 0.0301(10) Uani 1 1 d . . . . .
H80A H 0.9871 0.3503 0.4715 0.036 Uiso 1 1 calc R U . . .
H80B H 0.9699 0.3875 0.4093 0.036 Uiso 1 1 calc R U . . .
C81 C 1.1009(3) 0.39655(12) 0.4874(2) 0.0318(11) Uani 1 1 d . . . . .
H81A H 1.1131 0.3849 0.5412 0.038 Uiso 1 1 calc R U . . .
H81B H 1.0738 0.4251 0.4920 0.038 Uiso 1 1 calc R U . . .
C82 C 1.2025(3) 0.39571(13) 0.4422(2) 0.0348(11) Uani 1 1 d . . . . .
H82A H 1.2305 0.4239 0.4351 0.042 Uiso 1 1 calc R U . . .
H82B H 1.2578 0.3788 0.4704 0.042 Uiso 1 1 calc R U . . .
C83 C 1.1691(3) 0.37665(12) 0.3636(2) 0.0266(10) Uani 1 1 d . . . . .
H83A H 1.1420 0.3979 0.3258 0.032 Uiso 1 1 calc R U . . .
H83B H 1.2292 0.3620 0.3406 0.032 Uiso 1 1 calc R U . . .
C65 C -0.5903(5) 0.09245(16) 0.4008(3) 0.0708(17) Uani 1 1 d . . . . .
H65A H -0.5641 0.0803 0.3517 0.085 Uiso 1 1 calc R U . . .
H65B H -0.6660 0.1000 0.3914 0.085 Uiso 1 1 calc R U . . .
C66 C -0.5772(5) 0.06268(17) 0.4680(4) 0.0779(19) Uani 1 1 d . . . . .
H66A H -0.5793 0.0339 0.4487 0.094 Uiso 1 1 calc R U . . .
H66B H -0.6335 0.0665 0.5062 0.094 Uiso 1 1 calc R U . . .
C68 C -0.4671(5) 0.11905(17) 0.4950(3) 0.0680(17) Uani 1 1 d . . . . .
H68A H -0.4977 0.1330 0.5408 0.082 Uiso 1 1 calc R U . . .
H68B H -0.3930 0.1287 0.4905 0.082 Uiso 1 1 calc R U . . .

loop_
_atom_site_aniso_label
_atom_site_aniso_U_11
_atom_site_aniso_U_22
_atom_site_aniso_U_33
_atom_site_aniso_U_23
_atom_site_aniso_U_13
_atom_site_aniso_U_12
O1A 0.0374(18) 0.0355(17) 0.0267(16) -0.0090(14) -0.0002(13) 0.0012(14)
C61 0.032(2) 0.0351(19) 0.034(2) -0.0070(17) 0.0018(17) -0.0051(17)
C62 0.039(3) 0.036(2) 0.036(3) -0.006(2) 0.004(2) -0.005(2)
C63 0.044(3) 0.038(3) 0.040(3) -0.007(2) 0.002(2) -0.002(2)
C64 0.044(3) 0.040(3) 0.040(3) -0.004(3) 0.002(3) 0.002(3)
O1B 0.0374(18) 0.0355(17) 0.0267(16) -0.0090(14) -0.0002(13) 0.0012(14)
C71 0.032(2) 0.0351(19) 0.034(2) -0.0070(17) 0.0018(17) -0.0051(17)
C72 0.039(3) 0.037(2) 0.038(3) -0.008(2) 0.003(2) -0.004(2)
C73 0.043(3) 0.037(3) 0.039(3) -0.007(2) 0.003(2) -0.001(2)
C74 0.044(3) 0.040(3) 0.041(3) -0.005(3) 0.002(3) 0.002(3)
O2 0.057(2) 0.043(2) 0.054(2) 0.0163(18) 0.0081(18) 0.0050(18)
C67 0.070(4) 0.070(4) 0.069(4) 0.029(3) 0.031(3) 0.030(3)
O3A 0.036(6) 0.023(5) 0.046(6) 0.014(5) 0.004(5) -0.009(5)
C50 0.042(4) 0.042(4) 0.055(4) 0.001(3) 0.018(3) 0.006(3)
C51 0.041(3) 0.042(3) 0.053(3) 0.001(3) 0.014(3) 0.004(3)
C52 0.039(4) 0.041(3) 0.052(3) 0.000(3) 0.013(3) 0.002(3)
C53 0.042(4) 0.042(4) 0.053(4) -0.001(3) 0.016(4) 0.003(3)
O3B 0.039(3) 0.022(3) 0.043(3) 0.013(2) 0.001(2) -0.007(2)
C55 0.051(3) 0.042(3) 0.056(3) -0.001(2) 0.024(2) 0.004(2)
C56 0.039(3) 0.042(3) 0.059(3) 0.005(2) 0.015(2) 0.007(2)
C57 0.040(3) 0.042(2) 0.054(3) 0.002(2) 0.004(2) 0.001(2)
C58 0.037(3) 0.038(3) 0.048(3) -0.001(2) 0.013(2) 0.002(2)
K1 0.0174(5) 0.0328(5) 0.0197(4) -0.0005(4) 0.0020(3) 0.0008(4)
N1 0.025(2) 0.038(2) 0.032(2) 0.0069(17) -0.0042(17) -0.0097(17)
C1 0.022(2) 0.031(2) 0.024(2) 0.0000(19) 0.0038(18) 0.0025(19)
B1 0.020(3) 0.025(3) 0.015(2) -0.001(2) 0.0021(19) -0.001(2)
F1 0.0308(17) 0.0495(18) 0.128(3) -0.0363(18) -0.0210(17) -0.0022(14)
B2 0.020(3) 0.026(3) 0.015(2) 0.001(2) 0.0047(18) 0.000(2)
N2 0.041(2) 0.039(2) 0.020(2) 0.0028(17) 0.0013(16) 0.0043(18)
F2 0.060(2) 0.0463(18) 0.130(3) -0.0439(19) -0.011(2) -0.0061(16)
K2 0.0202(5) 0.0341(5) 0.0175(4) 0.0048(4) 0.0004(4) 0.0005(4)
C3 0.021(2) 0.023(2) 0.021(2) -0.0002(18) -0.0037(17) 0.0068(18)
N3 0.022(2) 0.034(2) 0.0239(19) 0.0020(17) -0.0009(15) -0.0039(17)
B3 0.026(3) 0.022(2) 0.015(2) 0.001(2) 0.0025(19) 0.001(2)
K3 0.0178(5) 0.0257(5) 0.0170(4) -0.0010(4) 0.0024(3) 0.0012(4)
F3 0.080(2) 0.0411(18) 0.091(2) -0.0255(17) 0.0000(19) 0.0069(16)
B4 0.020(3) 0.028(3) 0.014(2) 0.002(2) -0.0002(18) -0.003(2)
N4 0.026(2) 0.036(2) 0.0167(19) 0.0008(16) 0.0030(15) 0.0029(16)
K4 0.0201(5) 0.0233(5) 0.0206(4) -0.0015(4) 0.0001(4) -0.0009(4)
O4 0.0233(16) 0.0235(15) 0.0225(15) -0.0044(12) 0.0045(12) -0.0024(12)
F4 0.187(4) 0.073(2) 0.0422(19) 0.0005(17) -0.014(2) 0.082(3)
C4 0.023(2) 0.025(2) 0.020(2) -0.0040(19) 0.0084(18) 0.0011(18)
F5 0.060(2) 0.062(2) 0.083(2) -0.0161(17) 0.0157(18) 0.0158(16)
N5 0.026(2) 0.0264(19) 0.0253(19) 0.0043(16) 0.0052(16) 0.0010(16)
C5 0.015(2) 0.020(2) 0.023(2) -0.0047(19) 0.0026(16) 0.0005(17)
F6 0.0365(17) 0.0489(17) 0.0645(19) -0.0146(14) -0.0133(14) 0.0177(13)
N6 0.029(2) 0.030(2) 0.026(2) 0.0006(16) -0.0033(16) -0.0034(17)
C6 0.025(2) 0.025(2) 0.017(2) 0.0029(18) 0.0020(18) -0.0074(19)
F7 0.0277(15) 0.0400(15) 0.0609(17) -0.0173(13) -0.0191(12) 0.0077(12)
N7 0.0227(19) 0.028(2) 0.0240(19) -0.0028(16) 0.0055(15) -0.0005(15)
C7 0.018(2) 0.026(2) 0.024(2) 0.0035(19) -0.0011(17) 0.0007(18)
C8 0.016(2) 0.030(2) 0.017(2) -0.0031(19) -0.0028(16) 0.0014(18)
N8 0.023(2) 0.038(2) 0.030(2) 0.0003(17) 0.0070(16) -0.0026(17)
C9 0.020(2) 0.029(2) 0.016(2) -0.0004(18) 0.0004(17) -0.0023(18)
N9 0.042(2) 0.043(2) 0.024(2) 0.0043(18) 0.0022(18) 0.0026(19)
F11 0.0239(14) 0.0313(14) 0.0561(17) -0.0066(12) -0.0079(12) -0.0012(11)
N11 0.024(2) 0.030(2) 0.036(2) 0.0107(17) -0.0023(17) 0.0017(17)
C11 0.045(3) 0.027(3) 0.054(3) -0.013(2) 0.002(2) -0.008(2)
F12 0.0404(17) 0.0323(14) 0.0678(19) -0.0105(13) 0.0018(14) -0.0125(12)
N12 0.025(2) 0.041(2) 0.0233(19) -0.0004(17) -0.0041(16) 0.0010(17)
C12 0.039(3) 0.033(3) 0.027(2) -0.003(2) 0.009(2) 0.003(2)
F13 0.100(3) 0.0362(16) 0.058(2) -0.0170(15) 0.0044(18) 0.0018(16)
C13 0.026(3) 0.044(3) 0.028(2) -0.001(2) -0.0016(19) 0.011(2)
C15 0.059(4) 0.041(3) 0.038(3) -0.005(3) 0.008(3) 0.011(3)
F15 0.066(2) 0.0366(17) 0.129(3) -0.0092(18) -0.006(2) 0.0213(16)
C14 0.030(3) 0.027(2) 0.017(2) -0.0058(18) -0.0020(18) -0.0012(19)
F14 0.104(3) 0.0343(16) 0.068(2) 0.0106(15) 0.0287(19) -0.0031(16)
F16 0.0406(17) 0.0386(15) 0.0720(19) 0.0031(14) -0.0095(14) 0.0170(13)
C16 0.024(2) 0.018(2) 0.020(2) 0.0036(18) -0.0012(18) -0.0027(18)
F17 0.0230(14) 0.0352(15) 0.0753(19) -0.0026(14) -0.0092(13) 0.0011(12)
C17 0.024(2) 0.022(2) 0.016(2) 0.0029(17) 0.0068(17) 0.0042(18)
C18 0.022(2) 0.025(2) 0.014(2) -0.0013(17) 0.0041(17) 0.0007(18)
C19 0.027(3) 0.026(2) 0.034(3) -0.004(2) 0.0007(19) -0.001(2)
C20 0.028(3) 0.032(3) 0.037(3) 0.000(2) 0.000(2) 0.012(2)
C21 0.043(3) 0.021(2) 0.026(2) -0.0031(19) 0.007(2) 0.002(2)
F21 0.0215(14) 0.0407(15) 0.0529(16) 0.0129(12) -0.0062(12) 0.0016(11)
C22 0.032(3) 0.032(3) 0.026(2) -0.007(2) 0.0078(19) -0.009(2)
F22 0.0476(17) 0.0342(15) 0.0651(19) 0.0149(14) 0.0086(14) 0.0170(13)
C23 0.024(2) 0.030(2) 0.020(2) -0.0021(19) -0.0003(18) 0.0015(19)
F23 0.111(3) 0.0263(15) 0.080(2) -0.0039(15) 0.053(2) 0.0101(16)
C24 0.053(3) 0.031(3) 0.047(3) -0.002(3) 0.014(3) 0.004(2)
F24 0.071(2) 0.0294(15) 0.0481(18) 0.0081(13) 0.0147(15) -0.0022(13)
C28 0.034(3) 0.028(2) 0.032(3) 0.006(2) 0.011(2) 0.016(2)
C27 0.021(2) 0.025(2) 0.016(2) -0.0016(17) 0.0057(17) -0.0009(18)
F27 0.0218(13) 0.0356(14) 0.0481(15) 0.0026(12) -0.0033(11) -0.0012(11)
C26 0.026(2) 0.024(2) 0.014(2) 0.0005(17) 0.0075(17) 0.0025(19)
F26 0.0395(16) 0.0412(15) 0.0543(17) -0.0043(13) 0.0007(13) -0.0191(12)
C25 0.020(2) 0.017(2) 0.019(2) 0.0023(17) -0.0019(17) -0.0051(17)
F25 0.088(2) 0.0352(16) 0.0555(19) -0.0108(14) 0.0031(17) -0.0253(16)
C29 0.042(3) 0.020(2) 0.032(3) -0.005(2) 0.014(2) -0.004(2)
C10 0.025(3) 0.034(3) 0.047(3) -0.007(2) -0.006(2) -0.002(2)
N10 0.045(2) 0.039(2) 0.021(2) 0.0021(18) 0.0021(17) 0.0067(18)
C30 0.029(3) 0.032(3) 0.028(2) -0.004(2) 0.0050(19) -0.006(2)
C31 0.026(2) 0.024(2) 0.024(2) -0.0006(19) 0.0029(18) 0.0019(19)
F31 0.0308(15) 0.0314(14) 0.0648(18) 0.0108(13) -0.0165(13) -0.0014(12)
C32 0.060(4) 0.031(3) 0.046(3) -0.007(3) 0.020(3) -0.005(3)
F32 0.0391(17) 0.0410(16) 0.0660(19) 0.0159(14) -0.0029(14) 0.0112(13)
C33 0.025(2) 0.026(2) 0.020(2) 0.0044(19) -0.0044(18) 0.0011(18)
F33 0.079(2) 0.0390(17) 0.078(2) 0.0149(15) 0.0057(18) 0.0196(16)
C34 0.024(2) 0.025(2) 0.019(2) -0.0010(18) 0.0073(18) -0.0020(18)
F34 0.102(3) 0.0441(18) 0.078(2) 0.0302(17) 0.038(2) 0.0100(17)
C35 0.027(2) 0.024(2) 0.0101(19) -0.0001(17) 0.0035(16) -0.0010(18)
F35 0.136(3) 0.0285(16) 0.065(2) -0.0107(16) -0.003(2) 0.0161(18)
C36 0.029(3) 0.026(2) 0.028(2) 0.002(2) -0.0007(19) -0.001(2)
F36 0.0623(19) 0.0321(15) 0.0594(18) 0.0008(13) 0.0077(15) -0.0169(14)
C37 0.028(3) 0.035(3) 0.035(3) 0.006(2) 0.002(2) 0.009(2)
F37 0.0290(15) 0.0371(15) 0.0606(18) 0.0036(13) -0.0006(13) -0.0089(12)
C38 0.051(3) 0.021(2) 0.025(2) 0.0028(19) 0.014(2) 0.004(2)
C39 0.050(3) 0.019(2) 0.032(3) 0.000(2) 0.013(2) -0.012(2)
C40 0.025(3) 0.032(3) 0.024(2) 0.0009(19) 0.0093(18) 0.0002(19)
C41 0.067(4) 0.041(3) 0.046(3) 0.007(3) 0.011(3) 0.011(3)
C80 0.029(2) 0.030(2) 0.033(2) -0.003(2) 0.011(2) 0.0012(19)
C81 0.051(3) 0.025(2) 0.020(2) -0.0058(19) 0.010(2) -0.003(2)
C82 0.038(3) 0.031(3) 0.036(3) -0.011(2) -0.001(2) -0.006(2)
C83 0.028(2) 0.024(2) 0.028(2) 0.0021(19) 0.0064(19) -0.0071(19)
C65 0.085(5) 0.056(4) 0.071(4) 0.016(3) 0.013(3) -0.007(3)
C66 0.097(5) 0.054(4) 0.084(5) 0.028(3) 0.024(4) -0.001(4)
C68 0.080(4) 0.069(4) 0.056(4) 0.020(3) 0.012(3) 0.002(3)

loop_
_atom_type_symbol
_atom_type_description
_atom_type_scat_dispersion_real
_atom_type_scat_dispersion_imag
_atom_type_scat_source
C C 0.0033 0.0016 'International Tables Vol C Tables 4.2.6.8 and 6.1.1.4'
H H 0.0000 0.0000 'International Tables Vol C Tables 4.2.6.8 and 6.1.1.4'
B B 0.0013 0.0007 'International Tables Vol C Tables 4.2.6.8 and 6.1.1.4'
N N 0.0061 0.0033 'International Tables Vol C Tables 4.2.6.8 and 6.1.1.4'
O O 0.0106 0.0060 'International Tables Vol C Tables 4.2.6.8 and 6.1.1.4'
F F 0.0171 0.0103 'International Tables Vol C Tables 4.2.6.8 and 6.1.1.4'
K K 0.2009 0.2494 'International Tables Vol C Tables 4.2.6.8 and 6.1.1.4'

loop_
_geom_angle_atom_site_label_1
_geom_angle_atom_site_label_2
_geom_angle_atom_site_label_3
_geom_angle
_geom_angle_site_symmetry_1
_geom_angle_site_symmetry_3
C64 O1A C61 106.9(6) . .
C64 O1A K1 124.8(10) . .
C61 O1A K1 109.7(2) . .
O1A C61 C62 110.0(5) . .
O1A C61 H61A 109.7 . .
C62 C61 H61A 109.7 . .
O1A C61 H61B 109.7 . .
C62 C61 H61B 109.7 . .
H61A C61 H61B 108.2 . .
C61 C62 C63 99.9(7) . .
C61 C62 H62A 111.8 . .
C63 C62 H62A 111.8 . .
C61 C62 H62B 111.8 . .
C63 C62 H62B 111.8 . .
H62A C62 H62B 109.5 . .
C64 C63 C62 102.7(10) . .
C64 C63 H63A 111.2 . .
C62 C63 H63A 111.2 . .
C64 C63 H63B 111.2 . .
C62 C63 H63B 111.2 . .
H63A C63 H63B 109.1 . .
O1A C64 C63 105.3(9) . .
O1A C64 H64A 110.7 . .
C63 C64 H64A 110.7 . .
O1A C64 H64B 110.7 . .
C63 C64 H64B 110.7 . .
H64A C64 H64B 108.8 . .
C74 O1B C71 110.8(5) . .
C74 O1B K1 120.4(8) . .
C71 O1B K1 109.7(2) . .
O1B C71 C72 103.8(5) . .
O1B C71 H71A 111.0 . .
C72 C71 H71A 111.0 . .
O1B C71 H71B 111.0 . .
C72 C71 H71B 111.0 . .
H71A C71 H71B 109.0 . .
C71 C72 C73 104.6(7) . .
C71 C72 H72A 110.8 . .
C73 C72 H72A 110.8 . .
C71 C72 H72B 110.8 . .
C73 C72 H72B 110.8 . .
H72A C72 H72B 108.9 . .
C74 C73 C72 100.1(9) . .
C74 C73 H73A 111.8 . .
C72 C73 H73A 111.8 . .
C74 C73 H73B 111.8 . .
C72 C73 H73B 111.8 . .
H73A C73 H73B 109.5 . .
O1B C74 C73 106.6(8) . .
O1B C74 H74A 110.4 . .
C73 C74 H74A 110.4 . .
O1B C74 H74B 110.4 . .
C73 C74 H74B 110.4 . .
H74A C74 H74B 108.6 . .
C65 O2 C68 110.0(4) . .
C65 O2 K1 123.4(3) . .
C68 O2 K1 124.3(3) . .
C66 C67 C68 101.8(4) . .
C66 C67 H67A 111.4 . .
C68 C67 H67A 111.4 . .
C66 C67 H67B 111.4 . .
C68 C67 H67B 111.4 . .
H67A C67 H67B 109.3 . .
C53 O3A C50 103(2) . .
C53 O3A K4 115.4(19) . .
C50 O3A K4 138.1(18) . .
O3A C50 C51 106(2) . .
O3A C50 H50A 110.5 . .
C51 C50 H50A 110.5 . .
O3A C50 H50B 110.5 . .
C51 C50 H50B 110.5 . .
H50A C50 H50B 108.7 . .
C50 C51 C52 99(2) . .
C50 C51 H51A 111.9 . .
C52 C51 H51A 111.9 . .
C50 C51 H51B 111.9 . .
C52 C51 H51B 111.9 . .
H51A C51 H51B 109.6 . .
C53 C52 C51 105(2) . .
C53 C52 H52A 110.8 . .
C51 C52 H52A 110.8 . .
C53 C52 H52B 110.8 . .
C51 C52 H52B 110.8 . .
H52A C52 H52B 108.8 . .
O3A C53 C52 96(2) . .
O3A C53 K4 42.3(14) . .
C52 C53 K4 107.0(19) . .
O3A C53 H53A 112.6 . .
C52 C53 H53A 112.6 . .
K4 C53 H53A 70.8 . .
O3A C53 H53B 112.6 . .
C52 C53 H53B 112.6 . .
K4 C53 H53B 135.4 . .
H53A C53 H53B 110.1 . .
C58 O3B C55 109.9(4) . .
C58 O3B K4 117.6(3) . .
C55 O3B K4 123.7(3) . .
O3B C55 C56 106.3(4) . .
O3B C55 H55A 110.5 . .
C56 C55 H55A 110.5 . .
O3B C55 H55B 110.5 . .
C56 C55 H55B 110.5 . .
H55A C55 H55B 108.7 . .
C55 C56 C57 103.1(4) . .
C55 C56 H56A 111.2 . .
C57 C56 H56A 111.2 . .
C55 C56 H56B 111.2 . .
C57 C56 H56B 111.2 . .
H56A C56 H56B 109.1 . .
C58 C57 C56 101.3(4) . .
C58 C57 H57A 111.5 . .
C56 C57 H57A 111.5 . .
C58 C57 H57B 111.5 . .
C56 C57 H57B 111.5 . .
H57A C57 H57B 109.3 . .
O3B C58 C57 105.3(4) . .
O3B C58 H58A 110.7 . .
C57 C58 H58A 110.7 . .
O3B C58 H58B 110.7 . .
C57 C58 H58B 110.7 . .
H58A C58 H58B 108.8 . .
O2 K1 N1 81.39(10) . .
O2 K1 O1B 82.36(9) . .
N1 K1 O1B 75.71(9) . .
O2 K1 O1A 82.36(9) . .
N1 K1 O1A 75.71(9) . .
O2 K1 N12 95.42(10) . 4_365
N1 K1 N12 173.22(10) . 4_365
O1B K1 N12 97.99(9) . 4_365
O1A K1 N12 97.99(9) . 4_365
O2 K1 N4 83.62(10) . 1_455
N1 K1 N4 112.83(10) . 1_455
O1B K1 N4 162.24(9) . 1_455
O1A K1 N4 162.24(9) . 1_455
N12 K1 N4 72.55(9) 4_365 1_455
O2 K1 N6 146.28(10) . 4_465
N1 K1 N6 81.96(10) . 4_465
O1B K1 N6 65.17(8) . 4_465
O1A K1 N6 65.17(8) . 4_465
N12 K1 N6 97.78(9) 4_365 4_465
N4 K1 N6 129.97(10) 1_455 4_465
O2 K1 N8 146.98(10) . 1_455
N1 K1 N8 93.88(10) . 1_455
O1B K1 N8 128.35(8) . 1_455
O1A K1 N8 128.35(8) . 1_455
N12 K1 N8 92.03(9) 4_365 1_455
N4 K1 N8 68.06(9) 1_455 1_455
N6 K1 N8 63.29(8) 4_465 1_455
O2 K1 K3 123.54(7) . 1_355
N1 K1 K3 135.79(8) . 1_355
O1B K1 K3 137.22(6) . 1_355
O1A K1 K3 137.22(6) . 1_355
N12 K1 K3 50.85(7) 4_365 1_355
N4 K1 K3 46.90(6) 1_455 1_355
N6 K1 K3 88.33(7) 4_465 1_355
N8 K1 K3 44.42(6) 1_455 1_355
O2 K1 K2 107.68(7) . 4_465
N1 K1 K2 46.53(7) . 4_465
O1B K1 K2 45.05(6) . 4_465
O1A K1 K2 45.05(6) . 4_465
N12 K1 K2 130.03(7) 4_365 4_465
N4 K1 K2 151.50(7) 1_455 4_465
N6 K1 K2 42.11(7) 4_465 4_465
N8 K1 K2 91.49(6) 1_455 4_465
K3 K1 K2 128.78(3) 1_355 4_465
C6 N1 K1 156.8(3) . .
C6 N1 K2 110.2(3) . 4_465
K1 N1 K2 91.69(10) . 4_465
F21 C1 C28 116.7(4) . .
F21 C1 C27 120.1(3) . .
C28 C1 C27 123.2(4) . .
C4 B1 C25 107.9(3) . .
C4 B1 C26 105.9(3) . .
C25 B1 C26 109.5(3) . .
C4 B1 C27 112.4(3) . .
C25 B1 C27 106.2(3) . .
C26 B1 C27 114.7(3) . .
C17 B2 C5 106.4(3) . .
C17 B2 C16 104.7(3) . .
C5 B2 C16 110.7(3) . .
C17 B2 C18 114.1(3) . .
C5 B2 C18 110.4(3) . .
C16 B2 C18 110.5(3) . .
C7 N2 K4 140.9(3) . 4_466
C7 N2 K2 127.1(3) . 1_455
K4 N2 K2 86.22(9) 4_466 1_455
N9 K2 N11 100.57(10) . .
N9 K2 N6 101.05(10) . .
N11 K2 N6 157.99(10) . .
N9 K2 N7 145.60(10) . 4_566
N11 K2 N7 80.64(9) . 4_566
N6 K2 N7 79.24(9) . 4_566
N9 K2 N1 141.42(10) . 4_666
N11 K2 N1 85.62(10) . 4_666
N6 K2 N1 80.03(10) . 4_666
N7 K2 N1 72.90(9) 4_566 4_666
N9 K2 N2 77.65(10) . 1_655
N11 K2 N2 67.84(10) . 1_655
N6 K2 N2 113.20(10) . 1_655
N7 K2 N2 71.00(9) 4_566 1_655
N1 K2 N2 137.88(9) 4_666 1_655
N9 K2 K4 117.05(8) . 4_566
N11 K2 K4 44.92(7) . 4_566
N6 K2 K4 119.41(7) . 4_566
N7 K2 K4 42.69(7) 4_566 4_566
N1 K2 K4 94.29(7) 4_666 4_566
N2 K2 K4 43.85(6) 1_655 4_566
N9 K2 K1 115.15(8) . 4_666
N11 K2 K1 126.55(8) . 4_666
N6 K2 K1 44.70(7) . 4_666
N7 K2 K1 89.50(7) 4_566 4_666
N1 K2 K1 41.79(7) 4_666 4_666
N2 K2 K1 154.40(7) 1_655 4_666
K4 K2 K1 127.68(3) 4_566 4_666
N11 C3 B3 178.0(4) . .
C8 N3 K3 122.3(3) . 1_455
C8 N3 K4 128.3(3) . 1_455
K3 N3 K4 92.04(10) 1_455 1_455
C3 B3 C33 110.0(3) . .
C3 B3 C34 105.5(3) . .
C33 B3 C34 106.7(3) . .
C3 B3 C35 111.1(3) . .
C33 B3 C35 109.3(3) . .
C34 B3 C35 114.1(3) . .
N10 K3 N3 77.00(10) . 1_655
N10 K3 N8 99.87(10) . 1_655
N3 K3 N8 160.20(10) 1_655 1_655
N10 K3 O4 82.41(9) . .
N3 K3 O4 68.45(9) 1_655 .
N8 K3 O4 91.79(9) 1_655 .
N10 K3 N4 80.96(9) . 1_655
N3 K3 N4 123.60(10) 1_655 1_655
N8 K3 N4 74.34(9) 1_655 1_655
O4 K3 N4 156.07(8) . 1_655
N10 K3 N5 147.45(9) . 4_665
N3 K3 N5 84.54(9) 1_655 4_665
N8 K3 N5 88.52(9) 1_655 4_665
O4 K3 N5 65.82(8) . 4_665
N4 K3 N5 131.45(9) 1_655 4_665
N10 K3 N12 140.21(10) . 4_565
N3 K3 N12 98.98(9) 1_655 4_565
N8 K3 N12 95.70(9) 1_655 4_565
O4 K3 N12 133.60(8) . 4_565
N4 K3 N12 68.37(9) 1_655 4_565
N5 K3 N12 68.67(8) 4_665 4_565
N10 K3 F7 77.11(8) . 1_655
N3 K3 F7 62.94(8) 1_655 1_655
N8 K3 F7 136.01(8) 1_655 1_655
O4 K3 F7 130.21(7) . 1_655
N4 K3 F7 61.77(7) 1_655 1_655
N5 K3 F7 117.72(8) 4_665 1_655
N12 K3 F7 66.44(7) 4_565 1_655
N10 K3 K1 123.89(8) . 1_755
N3 K3 K1 143.22(7) 1_655 1_755
N8 K3 K1 54.26(7) 1_655 1_755
O4 K3 K1 137.55(6) . 1_755
N4 K3 K1 46.54(6) 1_655 1_755
N5 K3 K1 86.49(6) 4_665 1_755
N12 K3 K1 44.87(6) 4_565 1_755
F7 K3 K1 90.56(4) 1_655 1_755
N10 K3 K4 107.35(7) . .
N3 K3 K4 44.69(7) 1_655 .
N8 K3 K4 120.82(7) 1_655 .
O4 K3 K4 43.69(5) . .
N4 K3 K4 159.70(7) 1_655 .
N5 K3 K4 43.86(6) 4_665 .
N12 K3 K4 95.27(6) 4_565 .
F7 K3 K4 101.32(4) 1_655 .
K1 K3 K4 128.76(3) 1_755 .
C6 B4 C8 106.2(3) . .
C6 B4 C7 107.6(3) . .
C8 B4 C7 108.5(3) . .
C6 B4 C9 114.3(3) . .
C8 B4 C9 111.2(3) . .
C7 B4 C9 108.8(3) . .
C5 N4 K1 146.7(3) . 1_655
C5 N4 K3 126.7(3) . 1_455
K1 N4 K3 86.56(9) 1_655 1_455
O3A K4 N7 77.5(5) . .
O3B K4 N7 89.38(11) . .
O3A K4 O4 89.1(6) . .
O3B K4 O4 84.10(11) . .
N7 K4 O4 121.07(9) . .
O3A K4 N5 125.2(5) . 4_665
O3B K4 N5 113.19(11) . 4_665
N7 K4 N5 156.74(10) . 4_665
O4 K4 N5 69.30(8) . 4_665
O3A K4 N2 78.9(7) . 4_665
O3B K4 N2 80.16(12) . 4_665
N7 K4 N2 75.91(10) . 4_665
O4 K4 N2 156.78(9) . 4_665
N5 K4 N2 101.51(10) 4_665 4_665
O3A K4 N3 130.6(7) . 1_655
O3B K4 N3 136.49(12) . 1_655
N7 K4 N3 78.83(9) . 1_655
O4 K4 N3 67.64(8) . 1_655
N5 K4 N3 87.71(9) 4_665 1_655
N2 K4 N3 134.75(10) 4_665 1_655
O3A K4 N11 144.7(6) . 4_565
O3B K4 N11 150.01(12) . 4_565
N7 K4 N11 78.51(9) . 4_565
O4 K4 N11 125.66(9) . 4_565
N5 K4 N11 78.90(9) 4_665 4_565
N2 K4 N11 70.35(10) 4_665 4_565
N3 K4 N11 68.21(9) 1_655 4_565
O3A K4 C53 22.3(5) . .
N7 K4 C53 99.8(5) . .
O4 K4 C53 77.2(4) . .
N5 K4 C53 102.9(5) 4_665 .
N2 K4 C53 84.6(4) 4_665 .
N3 K4 C53 136.8(5) 1_655 .
N11 K4 C53 154.6(5) 4_565 .
O3A K4 C80 76.9(7) . .
O3B K4 C80 76.40(13) . .
N7 K4 C80 97.92(9) . .
O4 K4 C80 23.94(8) . .
N5 K4 C80 93.08(9) 4_665 .
N2 K4 C80 155.84(10) 4_665 .
N3 K4 C80 64.26(10) 1_655 .
N11 K4 C80 132.06(10) 4_565 .
C53 K4 C80 73.3(5) . .
O3A K4 K3 133.0(6) . .
O3B K4 K3 127.12(10) . .
N7 K4 K3 122.00(7) . .
O4 K4 K3 43.97(5) . .
N5 K4 K3 48.68(7) 4_665 .
N2 K4 K3 143.54(8) 4_665 .
N3 K4 K3 43.27(7) 1_655 .
N11 K4 K3 81.94(7) 4_565 .
C53 K4 K3 118.6(4) . .
C80 K4 K3 59.33(7) . .
O3A K4 K2 103.9(5) . 4_565
O3B K4 K2 112.70(10) . 4_565
N7 K4 K2 43.00(7) . 4_565
O4 K4 K2 153.28(6) . 4_565
N5 K4 K2 117.97(7) 4_665 4_565
N2 K4 K2 49.93(7) 4_665 4_565
N3 K4 K2 86.47(7) 1_655 4_565
N11 K4 K2 42.22(7) 4_565 4_565
C53 K4 K2 122.0(4) . 4_565
C80 K4 K2 136.85(7) . 4_565
K3 K4 K2 119.15(3) . 4_565
C83 O4 C80 105.1(3) . .
C83 O4 K4 127.8(2) . .
C80 O4 K4 102.9(2) . .
C83 O4 K3 109.7(2) . .
C80 O4 K3 120.1(2) . .
K4 O4 K3 92.34(7) . .
N9 C4 B1 177.3(4) . .
C16 N5 K4 138.7(3) . 4_466
C16 N5 K3 116.9(3) . 4_466
K4 N5 K3 87.46(9) 4_466 4_466
N4 C5 B2 175.5(4) . .
C17 N6 K2 139.7(3) . .
C17 N6 K1 125.8(3) . 4_666
K2 N6 K1 93.18(10) . 4_666
N1 C6 B4 176.4(4) . .
C14 F7 K3 129.4(2) . 1_455
C25 N7 K4 142.4(3) . .
C25 N7 K2 120.2(3) . 4_565
K4 N7 K2 94.31(10) . 4_565
N2 C7 B4 178.8(4) . .
N3 C8 B4 177.4(4) . .
C26 N8 K3 167.7(3) . 1_455
C26 N8 K1 104.1(3) . 1_655
K3 N8 K1 81.32(9) 1_455 1_655
C10 C9 C14 113.1(4) . .
C10 C9 B4 125.7(4) . .
C14 C9 B4 121.2(3) . .
C4 N9 K2 167.2(3) . .
C3 N11 K2 139.5(3) . .
C3 N11 K4 117.7(3) . 4_566
K2 N11 K4 92.85(10) . 4_566
F2 C11 C12 121.2(4) . .
F2 C11 C10 117.4(4) . .
C12 C11 C10 121.4(4) . .
C34 N12 K1 147.9(3) . 4_766
C34 N12 K3 115.2(3) . 4_566
K1 N12 K3 84.28(9) 4_766 4_566
C11 C12 C13 116.2(4) . .
C11 C12 C15 123.8(4) . .
C13 C12 C15 120.0(4) . .
F6 C13 C14 119.1(4) . .
F6 C13 C12 119.5(4) . .
C14 C13 C12 121.4(4) . .
F4 C15 F3 108.7(4) . .
F4 C15 F5 107.2(5) . .
F3 C15 F5 103.9(4) . .
F4 C15 C12 112.7(4) . .
F3 C15 C12 113.2(4) . .
F5 C15 C12 110.8(4) . .
F7 C14 C13 117.5(4) . .
F7 C14 C9 118.7(3) . .
C13 C14 C9 123.8(4) . .
N5 C16 B2 174.6(4) . .
N6 C17 B2 176.0(4) . .
C19 C18 C23 113.3(4) . .
C19 C18 B2 125.2(3) . .
C23 C18 B2 121.5(3) . .
F17 C19 C20 116.5(4) . .
F17 C19 C18 120.2(3) . .
C20 C19 C18 123.4(4) . .
F16 C20 C21 120.7(4) . .
F16 C20 C19 117.1(4) . .
C21 C20 C19 122.2(4) . .
C20 C21 C22 115.6(4) . .
C20 C21 C24 124.8(4) . .
C22 C21 C24 119.5(4) . .
F12 C22 C23 119.0(4) . .
F12 C22 C21 119.5(4) . .
C23 C22 C21 121.5(4) . .
F11 C23 C22 117.4(4) . .
F11 C23 C18 118.5(3) . .
C22 C23 C18 124.1(4) . .
F14 C24 F13 106.9(4) . .
F14 C24 F15 106.6(4) . .
F13 C24 F15 106.0(4) . .
F14 C24 C21 112.4(4) . .
F13 C24 C21 111.1(4) . .
F15 C24 C21 113.3(4) . .
F22 C28 C1 118.7(4) . .
F22 C28 C29 119.6(4) . .
C1 C28 C29 121.8(4) . .
C1 C27 C31 114.2(4) . .
C1 C27 B1 126.2(3) . .
C31 C27 B1 119.4(3) . .
N8 C26 B1 175.5(4) . .
N7 C25 B1 174.8(4) . .
C28 C29 C30 116.4(4) . .
C28 C29 C32 118.9(4) . .
C30 C29 C32 124.6(4) . .
F1 C10 C11 116.2(4) . .
F1 C10 C9 119.8(4) . .
C11 C10 C9 124.1(4) . .
C33 N10 K3 166.8(3) . .
F26 C30 C31 117.8(4) . .
F26 C30 C29 121.5(4) . .
C31 C30 C29 120.6(4) . .
F27 C31 C30 116.8(4) . .
F27 C31 C27 119.4(3) . .
C30 C31 C27 123.8(4) . .
F25 C32 F23 107.8(4) . .
F25 C32 F24 107.7(4) . .
F23 C32 F24 106.6(4) . .
F25 C32 C29 113.0(4) . .
F23 C32 C29 110.9(4) . .
F24 C32 C29 110.5(4) . .
N10 C33 B3 177.4(4) . .
N12 C34 B3 174.7(4) . .
C40 C35 C36 113.7(4) . .
C40 C35 B3 122.5(3) . .
C36 C35 B3 123.6(3) . .
F31 C36 C37 116.2(4) . .
F31 C36 C35 120.0(3) . .
C37 C36 C35 123.8(4) . .
F32 C37 C36 117.6(4) . .
F32 C37 C38 121.3(4) . .
C36 C37 C38 121.1(4) . .
C37 C38 C39 116.1(4) . .
C37 C38 C41 125.2(4) . .
C39 C38 C41 118.7(4) . .
F36 C39 C40 118.7(4) . .
F36 C39 C38 119.3(4) . .
C40 C39 C38 121.9(4) . .
F37 C40 C39 117.8(4) . .
F37 C40 C35 118.9(3) . .
C39 C40 C35 123.3(4) . .
F35 C41 F34 107.3(4) . .
F35 C41 F33 107.1(4) . .
F34 C41 F33 105.3(4) . .
F35 C41 C38 112.5(4) . .
F34 C41 C38 110.9(4) . .
F33 C41 C38 113.4(4) . .
O4 C80 C81 106.2(3) . .
O4 C80 K4 53.18(16) . .
C81 C80 K4 157.6(3) . .
O4 C80 H80A 110.5 . .
C81 C80 H80A 110.5 . .
K4 C80 H80A 87.3 . .
O4 C80 H80B 110.5 . .
C81 C80 H80B 110.5 . .
K4 C80 H80B 74.4 . .
H80A C80 H80B 108.7 . .
C80 C81 C82 104.0(3) . .
C80 C81 H81A 111.0 . .
C82 C81 H81A 111.0 . .
C80 C81 H81B 111.0 . .
C82 C81 H81B 111.0 . .
H81A C81 H81B 109.0 . .
C83 C82 C81 104.2(3) . .
C83 C82 H82A 110.9 . .
C81 C82 H82A 110.9 . .
C83 C82 H82B 110.9 . .
C81 C82 H82B 110.9 . .
H82A C82 H82B 108.9 . .
O4 C83 C82 104.0(3) . .
O4 C83 H83A 111.0 . .
C82 C83 H83A 111.0 . .
O4 C83 H83B 111.0 . .
C82 C83 H83B 111.0 . .
H83A C83 H83B 109.0 . .
O2 C65 C66 105.8(5) . .
O2 C65 H65A 110.6 . .
C66 C65 H65A 110.6 . .
O2 C65 H65B 110.6 . .
C66 C65 H65B 110.6 . .
H65A C65 H65B 108.7 . .
C65 C66 C67 103.6(5) . .
C65 C66 H66A 111.0 . .
C67 C66 H66A 111.0 . .
C65 C66 H66B 111.0 . .
C67 C66 H66B 111.0 . .
H66A C66 H66B 109.0 . .
O2 C68 C67 105.8(5) . .
O2 C68 H68A 110.6 . .
C67 C68 H68A 110.6 . .
O2 C68 H68B 110.6 . .
C67 C68 H68B 110.6 . .
H68A C68 H68B 108.7 . .

loop_
_geom_bond_atom_site_label_1
_geom_bond_atom_site_label_2
_geom_bond_distance
_geom_bond_site_symmetry_2
O1A C64 1.433(8) .
O1A C61 1.439(4) .
O1A K1 2.811(3) .
C61 C62 1.514(8) .
C61 H61A 0.9900 .
C61 H61B 0.9900 .
C62 C63 1.522(9) .
C62 H62A 0.9900 .
C62 H62B 0.9900 .
C63 C64 1.517(10) .
C63 H63A 0.9900 .
C63 H63B 0.9900 .
C64 H64A 0.9900 .
C64 H64B 0.9900 .
O1B C74 1.429(8) .
O1B C71 1.439(4) .
O1B K1 2.811(3) .
C71 C72 1.511(8) .
C71 H71A 0.9900 .
C71 H71B 0.9900 .
C72 C73 1.519(8) .
C72 H72A 0.9900 .
C72 H72B 0.9900 .
C73 C74 1.518(9) .
C73 H73A 0.9900 .
C73 H73B 0.9900 .
C74 H74A 0.9900 .
C74 H74B 0.9900 .
O2 C65 1.423(6) .
O2 C68 1.427(6) .
O2 K1 2.673(3) .
C67 C66 1.497(7) .
C67 C68 1.502(7) .
C67 H67A 0.9900 .
C67 H67B 0.9900 .
O3A C53 1.420(10) .
O3A C50 1.436(10) .
O3A K4 2.51(2) .
C50 C51 1.520(10) .
C50 H50A 0.9900 .
C50 H50B 0.9900 .
C51 C52 1.523(10) .
C51 H51A 0.9900 .
C51 H51B 0.9900 .
C52 C53 1.521(10) .
C52 H52A 0.9900 .
C52 H52B 0.9900 .
C53 K4 3.37(3) .
C53 H53A 0.9900 .
C53 H53B 0.9900 .
O3B C58 1.419(6) .
O3B C55 1.425(6) .
O3B K4 2.724(4) .
C55 C56 1.505(6) .
C55 H55A 0.9900 .
C55 H55B 0.9900 .
C56 C57 1.511(6) .
C56 H56A 0.9900 .
C56 H56B 0.9900 .
C57 C58 1.505(6) .
C57 H57A 0.9900 .
C57 H57B 0.9900 .
C58 H58A 0.9900 .
C58 H58B 0.9900 .
K1 N1 2.770(4) .
K1 N12 2.846(3) 4_365
K1 N4 2.918(3) 1_455
K1 N6 2.928(3) 4_465
K1 N8 3.295(3) 1_455
K1 K3 4.0131(11) 1_355
K1 K2 4.1553(12) 4_465
N1 C6 1.150(5) .
N1 K2 3.017(3) 4_465
C1 F21 1.345(4) .
C1 C28 1.368(5) .
C1 C27 1.370(5) .
B1 C4 1.586(6) .
B1 C25 1.591(6) .
B1 C26 1.601(6) .
B1 C27 1.618(6) .
F1 C10 1.342(5) .
B2 C17 1.583(6) .
B2 C5 1.599(6) .
B2 C16 1.610(6) .
B2 C18 1.611(6) .
N2 C7 1.136(4) .
N2 K4 2.874(3) 4_466
N2 K2 3.175(4) 1_455
F2 C11 1.340(5) .
K2 N9 2.735(4) .
K2 N11 2.785(3) .
K2 N6 2.791(3) .
K2 N7 2.831(3) 4_566
K2 N1 3.017(3) 4_666
K2 N2 3.175(4) 1_655
K2 K4 4.1390(12) 4_566
K2 K1 4.1552(12) 4_666
C3 N11 1.138(5) .
C3 B3 1.590(6) .
N3 C8 1.127(4) .
N3 K3 2.816(3) 1_455
N3 K4 2.889(3) 1_455
B3 C33 1.592(6) .
B3 C34 1.593(6) .
B3 C35 1.620(5) .
K3 N10 2.780(4) .
K3 N3 2.816(3) 1_655
K3 N8 2.841(4) 1_655
K3 O4 2.853(3) .
K3 N4 2.936(3) 1_655
K3 N5 3.086(3) 4_665
K3 N12 3.128(3) 4_565
K3 F7 3.397(3) 1_655
K3 K1 4.0131(11) 1_755
K3 K4 4.1056(11) .
F3 C15 1.323(5) .
B4 C6 1.580(6) .
B4 C8 1.591(6) .
B4 C7 1.609(6) .
B4 C9 1.617(6) .
N4 C5 1.140(4) .
N4 K1 2.918(3) 1_655
N4 K3 2.936(3) 1_455
K4 N7 2.814(3) .
K4 O4 2.838(3) .
K4 N5 2.848(3) 4_665
K4 N2 2.874(3) 4_665
K4 N3 2.889(3) 1_655
K4 N11 2.926(3) 4_565
K4 C80 3.457(4) .
K4 K2 4.1391(12) 4_565
O4 C83 1.428(4) .
O4 C80 1.439(4) .
F4 C15 1.286(5) .
C4 N9 1.138(5) .
F5 C15 1.332(5) .
N5 C16 1.132(4) .
N5 K4 2.848(3) 4_466
N5 K3 3.086(3) 4_466
F6 C13 1.342(4) .
N6 C17 1.139(4) .
N6 K1 2.928(3) 4_666
F7 C14 1.344(4) .
F7 K3 3.397(3) 1_455
N7 C25 1.140(4) .
N7 K2 2.831(3) 4_565
N8 C26 1.138(5) .
N8 K3 2.841(4) 1_455
N8 K1 3.295(3) 1_655
C9 C10 1.377(5) .
C9 C14 1.380(5) .
F11 C23 1.348(4) .
N11 K4 2.926(3) 4_566
C11 C12 1.363(6) .
C11 C10 1.374(6) .
F12 C22 1.345(4) .
N12 C34 1.144(4) .
N12 K1 2.846(3) 4_766
N12 K3 3.128(3) 4_566
C12 C13 1.375(6) .
C12 C15 1.497(6) .
F13 C24 1.326(5) .
C13 C14 1.369(5) .
F15 C24 1.330(5) .
F14 C24 1.315(5) .
F16 C20 1.348(4) .
F17 C19 1.348(4) .
C18 C19 1.378(5) .
C18 C23 1.381(5) .
C19 C20 1.374(5) .
C20 C21 1.365(6) .
C21 C22 1.381(6) .
C21 C24 1.490(6) .
C22 C23 1.363(5) .
F22 C28 1.342(4) .
F23 C32 1.329(5) .
F24 C32 1.339(5) .
C28 C29 1.375(6) .
C27 C31 1.381(5) .
F27 C31 1.348(4) .
F26 C30 1.344(4) .
F25 C32 1.327(5) .
C29 C30 1.377(6) .
C29 C32 1.504(6) .
N10 C33 1.143(5) .
C30 C31 1.372(5) .
F31 C36 1.346(4) .
F32 C37 1.343(5) .
F33 C41 1.335(6) .
F34 C41 1.333(5) .
C35 C40 1.377(5) .
C35 C36 1.384(5) .
F35 C41 1.317(5) .
C36 C37 1.366(5) .
F36 C39 1.343(4) .
C37 C38 1.370(6) .
F37 C40 1.347(4) .
C38 C39 1.378(6) .
C38 C41 1.487(6) .
C39 C40 1.360(5) .
C80 C81 1.519(5) .
C80 H80A 0.9900 .
C80 H80B 0.9900 .
C81 C82 1.523(5) .
C81 H81A 0.9900 .
C81 H81B 0.9900 .
C82 C83 1.507(5) .
C82 H82A 0.9900 .
C82 H82B 0.9900 .
C83 H83A 0.9900 .
C83 H83B 0.9900 .
C65 C66 1.494(7) .
C65 H65A 0.9900 .
C65 H65B 0.9900 .
C66 H66A 0.9900 .
C66 H66B 0.9900 .
C68 H68A 0.9900 .
C68 H68B 0.9900 .
